data_4130791
loop_
_publ_author_name
'Duyker, Samuel G.'
'Hill, Joshua A.'
'Howard, Christopher J.'
'Goodwin, Andrew L.'

_publ_section_title
;
 Guest-Activated Forbidden Tilts in a Molecular Perovskite Analogue.
;
_journal_issue 35
_journal_name_full 'Journal of the American Chemical Society'
_journal_page_first 11121
_journal_page_last 11123
_journal_paper_doi 10.1021/jacs.6b06785
_journal_volume 138
_journal_year 2016
_chemical_formula_moiety 'C6 H4 Fe N6 O2 Sr, 2(H4 N)'
_chemical_formula_sum 'C6 H12 Fe N8 O2 Sr'
_chemical_formula_weight 371.68
_chemical_melting_point ?
_chemical_name_systematic
;
ammonium strontium hexacyanoferrate(II) dihydrate
;
_space_group_IT_number 15
_space_group_name_Hall '-C 2yc'
_space_group_name_H-M_alt 'C 1 2/c 1'
_symmetry_cell_setting monoclinic
_symmetry_space_group_name_Hall '-C 2yc'
_symmetry_space_group_name_H-M 'C 1 2/c 1'
_atom_sites_solution_hydrogens difmap
_atom_sites_solution_primary direct
_audit_creation_date 2016-03-18
_audit_creation_method CRYSTALS_ver_14.61
_cell_angle_alpha 90
_cell_angle_beta 106.601(5)
_cell_angle_gamma 90
_cell_formula_units_Z 4
_cell_length_a 12.2629(6)
_cell_length_b 7.4837(3)
_cell_length_c 15.1106(7)
_cell_measurement_reflns_used 1409
_cell_measurement_temperature 150
_cell_measurement_theta_max 76
_cell_measurement_theta_min 6
_cell_volume 1328.93(11)
_computing_cell_refinement 'CrysAlisPro (Rigaku Oxford Diffraction, 2015)'
_computing_data_collection 'SuperNova, (Oxford Diffraction, 2010)'
_computing_data_reduction CrysAlisPro
_computing_molecular_graphics 'CAMERON (Watkin et al., 1996)'
_computing_publication_material CRYSTALS
_computing_structure_refinement 'CRYSTALS (Betteridge et al., 2003)'
_computing_structure_solution 'SIR92 (Altomare et al., 1994)'
_diffrn_ambient_environment N~2~
_diffrn_ambient_temperature 150.00(10)
_diffrn_detector 'CCD plate'
_diffrn_detector_area_resol_mean 10.5035
_diffrn_detector_type Atlas
_diffrn_measured_fraction_theta_full 0.997
_diffrn_measured_fraction_theta_max 0.981
_diffrn_measurement_device 'four-circle diffractometer'
_diffrn_measurement_device_type 'SuperNova, Dual, Cu at zero, Atlas'
_diffrn_measurement_method \w
_diffrn_radiation_monochromator mirror
_diffrn_radiation_probe x-ray
_diffrn_radiation_type 'Cu K\a'
_diffrn_radiation_wavelength 1.54184
_diffrn_reflns_av_R_equivalents 0.021
_diffrn_reflns_limit_h_max 10
_diffrn_reflns_limit_h_min -15
_diffrn_reflns_limit_k_max 9
_diffrn_reflns_limit_k_min -6
_diffrn_reflns_limit_l_max 18
_diffrn_reflns_limit_l_min -13
_diffrn_reflns_number 2771
_diffrn_reflns_theta_full 71.814
_diffrn_reflns_theta_max 76.397
_diffrn_reflns_theta_min 6.112
_diffrn_source 'micro-focus sealed X-ray tube'
_diffrn_source_type 'SuperNova (Cu) X-ray Source'
_diffrn_standards_number 0
_exptl_absorpt_coefficient_mu 14.139
_exptl_absorpt_correction_T_max 0.620
_exptl_absorpt_correction_T_min 0.428
_exptl_absorpt_correction_type gaussian
_exptl_absorpt_process_details
;
CrysAlisPro 1.171.38.41 (Rigaku Oxford Diffraction, 2015)
Numerical absorption correction based on gaussian integration over
			a multifaceted crystal model
Empirical absorption correction using spherical harmonics,
 implemented in SCALE3 ABSPACK scaling algorithm.
;
_exptl_crystal_colour 'pale green'
_exptl_crystal_density_diffrn 1.858
_exptl_crystal_density_meas ?
_exptl_crystal_density_method 'not measured'
_exptl_crystal_description block
_exptl_crystal_F_000 736
_exptl_crystal_size_max 0.089
_exptl_crystal_size_mid 0.059
_exptl_crystal_size_min 0.053
_refine_diff_density_max 0.40
_refine_diff_density_min -0.45
_refine_ls_extinction_method None
_refine_ls_goodness_of_fit_ref 1.0021
_refine_ls_hydrogen_treatment refxyz
_refine_ls_matrix_type full
_refine_ls_number_parameters 102
_refine_ls_number_reflns 1364
_refine_ls_number_restraints 12
_refine_ls_R_factor_all 0.0228
_refine_ls_R_factor_gt 0.0207
_refine_ls_shift/su_max 0.0002261
_refine_ls_shift/su_mean 0.0000179
_refine_ls_structure_factor_coef Fsqd
_refine_ls_weighting_details
;
 Method= Modified Sheldrick 
 w=1/[\s^2^(F^2^) + ( 0.04P)^2^ + 0.00P] 
 ,where P=(max(Fo^2^,0) + 2Fc^2^)/3 
;
_refine_ls_weighting_scheme calc
_refine_ls_wR_factor_all 0.0592
_refine_ls_wR_factor_gt 0.0576
_refine_ls_wR_factor_ref 0.0592
_reflns_limit_h_max 14
_reflns_limit_h_min -15
_reflns_limit_k_max 9
_reflns_limit_k_min 0
_reflns_limit_l_max 18
_reflns_limit_l_min 0
_reflns_number_gt 1274
_reflns_number_total 1364
_reflns_threshold_expression I>2.0\s(I)
_oxford_diffrn_Wilson_B_factor 0.78
_oxford_diffrn_Wilson_scale 0.12
_oxford_refine_ls_r_factor_ref 0.0228
_oxford_refine_ls_scale 2.95(3)
_oxford_reflns_number_all 1364
_oxford_reflns_threshold_expression_ref I>-3.0\s(I)
_oxford_structure_analysis_title 012sgd15
_cod_data_source_file ja6b06785_si_002.cif
_cod_data_source_block 1_2H2O
_cod_depositor_comments
;
The following automatic conversions were performed:

data item '_chemical_melting_point' value 'not measured' was changed
to '?' -- the value is undefined or not given.

data item '_exptl_crystal_density_meas' value 'not measured' was
changed to '?' -- the value is perceived as not measured.

Automatic conversion script
Id: cif_fix_values 6909 2019-04-08 15:41:33Z antanas 
;
_cod_original_sg_symbol_H-M 'C 1 2/c 1 '
_cod_original_formula_sum 'C6 H12 Fe1 N8 O2 Sr1'
_cod_database_code 4130791
_oxdiff_exptl_absorpt_empirical_full_min 0.899
_oxdiff_exptl_absorpt_empirical_full_max 1.273
_oxdiff_exptl_absorpt_empirical_details
;
Empirical correction (ABSPACK) includes:
- Absorption correction using spherical harmonics
- Frame scaling
;

loop_
_symmetry_equiv_pos_as_xyz
x,y,z
-x,-y,-z
x+1/2,y+1/2,z
-x+1/2,-y+1/2,-z
-x,y,-z+1/2
x,-y,z+1/2
-x+1/2,y+1/2,-z+1/2
x+1/2,-y+1/2,z+1/2

loop_
_atom_site_label
_atom_site_type_symbol
_atom_site_fract_x
_atom_site_fract_y
_atom_site_fract_z
_atom_site_U_iso_or_equiv
_atom_site_occupancy
_atom_site_adp_type
_atom_site_refinement_flags_posn
_atom_site_refinement_flags_adp
Sr1 Sr 0.5000 0.73437(3) 0.2500 0.0104 1.0000 Uani S T
Fe2 Fe 0.2500 0.7500 0.5000 0.0091 1.0000 Uani S .
C3 C 0.36360(16) 0.5885(3) 0.56687(13) 0.0138 1.0000 Uani . .
N4 N 0.43272(15) 0.4886(3) 0.60702(12) 0.0209 1.0000 Uani . .
C5 C 0.18712(16) 0.5622(3) 0.41486(13) 0.0141 1.0000 Uani . .
N6 N 0.15328(16) 0.4454(3) 0.36378(13) 0.0223 1.0000 Uani . .
C7 C 0.34555(15) 0.8182(2) 0.42589(13) 0.0131 1.0000 Uani . .
N8 N 0.40089(16) 0.8633(2) 0.37862(11) 0.0170 1.0000 Uani . .
O9 O 0.31013(16) 0.5659(3) 0.24641(12) 0.0377 1.0000 Uani D .
N10 N 0.39130(17) 0.2537(2) 0.43017(15) 0.0207 1.0000 Uani D .
H103 H 0.4348(19) 0.329(3) 0.4087(16) 0.0306 1.0000 Uiso D .
H102 H 0.402(2) 0.143(2) 0.4122(16) 0.0317 1.0000 Uiso D .
H104 H 0.3199(15) 0.284(3) 0.4066(17) 0.0316 1.0000 Uiso D .
H101 H 0.411(2) 0.259(3) 0.4914(12) 0.0323 1.0000 Uiso D .
H92 H 0.274(3) 0.565(5) 0.285(2) 0.0572 1.0000 Uiso D .
H93 H 0.275(3) 0.490(4) 0.211(2) 0.0575 1.0000 Uiso D .

loop_
_atom_site_aniso_label
_atom_site_aniso_U_11
_atom_site_aniso_U_22
_atom_site_aniso_U_33
_atom_site_aniso_U_23
_atom_site_aniso_U_13
_atom_site_aniso_U_12
Sr1 0.00954(15) 0.01127(14) 0.00999(14) 0.0000 0.00223(9) 0.0000
Fe2 0.0091(2) 0.0082(2) 0.0102(2) -0.00022(14) 0.00290(18) -0.00014(14)
C3 0.0158(9) 0.0127(8) 0.0149(9) -0.0007(7) 0.0074(7) -0.0022(7)
N4 0.0208(8) 0.0219(9) 0.0214(8) 0.0073(7) 0.0082(7) 0.0060(7)
C5 0.0118(8) 0.0161(9) 0.0159(9) -0.0001(7) 0.0065(7) -0.0010(7)
N6 0.0198(8) 0.0237(9) 0.0246(9) -0.0086(8) 0.0085(7) -0.0053(7)
C7 0.0125(8) 0.0095(8) 0.0157(8) -0.0003(7) 0.0013(7) 0.0015(7)
N8 0.0187(7) 0.0154(8) 0.0190(8) -0.0003(7) 0.0090(6) -0.0005(7)
O9 0.0337(10) 0.0573(13) 0.0287(9) -0.0243(9) 0.0197(8) -0.0313(9)
N10 0.0183(9) 0.0158(9) 0.0271(9) -0.0024(7) 0.0050(8) 0.0001(6)

loop_
_atom_type_symbol
_atom_type_scat_dispersion_real
_atom_type_scat_dispersion_imag
_atom_type_scat_Cromer_Mann_a1
_atom_type_scat_Cromer_Mann_b1
_atom_type_scat_Cromer_Mann_a2
_atom_type_scat_Cromer_Mann_b2
_atom_type_scat_Cromer_Mann_a3
_atom_type_scat_Cromer_Mann_b3
_atom_type_scat_Cromer_Mann_a4
_atom_type_scat_Cromer_Mann_b4
_atom_type_scat_Cromer_Mann_c
_atom_type_scat_source
Fe -1.1336 3.1974 11.7695 4.7611 7.3573 0.3072 3.5222 15.3535 2.3045 76.8805 1.0369 'International Tables Vol C 4.2.6.8 and 6.1.1.4'
Sr -0.3528 1.8200 17.5663 1.5564 9.8184 14.0988 5.4220 0.1664 2.6694 132.3760 2.5064 'International Tables Vol C 4.2.6.8 and 6.1.1.4'
N 0.0311 0.0180 12.2126 0.0057 3.1322 9.8933 2.0125 28.9975 1.1663 0.5826 -11.5290 'International Tables Vol C 4.2.6.8 and 6.1.1.4'
C 0.0181 0.0091 2.3100 20.8439 1.0200 10.2075 1.5886 0.5687 0.8650 51.6512 0.2156 'International Tables Vol C 4.2.6.8 and 6.1.1.4'
H 0.0000 0.0000 0.4930 10.5109 0.3229 26.1257 0.1402 3.1424 0.0408 57.7998 0.0030 'International Tables Vol C 4.2.6.8 and 6.1.1.4'
O 0.0492 0.0322 3.0485 13.2771 2.2868 5.7011 1.5463 0.3239 0.8670 32.9089 0.2508 'International Tables Vol C 4.2.6.8 and 6.1.1.4'

loop_
_exptl_crystal_face_index_h
_exptl_crystal_face_index_k
_exptl_crystal_face_index_l
_exptl_crystal_face_perp_dist
-5 0 -5 0.0295
6 -1 4 0.0299
5 -2 -8 0.0295
-5 2 8 0.0295
4 4 3 0.0192
-3 -4 -4 0.0457
4 -3 3 0.0220
-3 3 -6 0.0263
0 -1 9 0.0235
-8 -1 4 0.0509

loop_
_geom_angle_atom_site_label_1
_geom_angle_site_symmetry_1
_geom_angle_atom_site_label_2
_geom_angle_atom_site_label_3
_geom_angle_site_symmetry_3
_geom_angle
_geom_angle_publ_flag
C5 4_566 Fe2 C7 4_566 89.95(8) yes
C5 4_566 Fe2 C3 4_566 89.07(8) yes
C7 4_566 Fe2 C3 4_566 90.15(8) yes
C5 4_566 Fe2 C3 . 90.93(8) yes
C7 4_566 Fe2 C3 . 89.85(8) yes
C3 4_566 Fe2 C3 . 179.994 yes
C5 4_566 Fe2 C5 . 179.994 yes
C7 4_566 Fe2 C5 . 90.05(8) yes
C3 4_566 Fe2 C5 . 90.93(8) yes
C3 . Fe2 C5 . 89.07(8) yes
C5 4_566 Fe2 C7 . 90.05(8) yes
C7 4_566 Fe2 C7 . 179.994 yes
C3 4_566 Fe2 C7 . 89.85(8) yes
C3 . Fe2 C7 . 90.15(8) yes
C5 . Fe2 C7 . 89.95(8) yes
Fe2 . C3 N4 . 179.33(18) yes
Fe2 . C5 N6 . 177.27(18) yes
Fe2 . C7 N8 . 177.65(17) yes
H92 . O9 H93 . 100(4) no
H103 . N10 H102 . 108.6(15) no
H103 . N10 H104 . 108.7(15) no
H102 . N10 H104 . 109.3(15) no
H103 . N10 H101 . 109.2(15) no
H102 . N10 H101 . 109.8(15) no
H104 . N10 H101 . 111.2(15) no

loop_
_geom_bond_atom_site_label_1
_geom_bond_atom_site_label_2
_geom_bond_site_symmetry_2
_geom_bond_distance
_geom_bond_publ_flag
Fe2 C5 4_566 1.913(2) yes
Fe2 C7 4_566 1.9073(19) yes
Fe2 C3 4_566 1.902(2) yes
Fe2 C3 . 1.902(2) yes
Fe2 C5 . 1.913(2) yes
Fe2 C7 . 1.9073(19) yes
C3 N4 . 1.163(3) yes
C5 N6 . 1.161(3) yes
C7 N8 . 1.167(3) yes
O9 H92 . 0.824(17) no
O9 H93 . 0.815(18) no
N10 H103 . 0.898(17) no
N10 H102 . 0.896(17) no
N10 H104 . 0.874(17) no
N10 H101 . 0.888(17) no

loop_
_geom_hbond_atom_site_label_D
_geom_hbond_atom_site_label_H
_geom_hbond_atom_site_label_A
_geom_hbond_site_symmetry_A
_geom_hbond_angle_DHA
_geom_hbond_distance_DH
_geom_hbond_distance_HA
_geom_hbond_distance_DA
_geom_hbond_publ_flag
N10 H103 C3 2_666 140.8(20) 0.898 2.471 3.218(3) yes
N10 H103 N4 2_666 165(2) 0.898 2.186 3.064(3) yes
N10 H102 C7 1_545 142.4(19) 0.896 2.549 3.304(3) yes
N10 H102 N8 1_545 169(2) 0.896 2.150 3.035(3) yes
N10 H104 N6 . 162(2) 0.874 2.304 3.148(3) yes
N10 H101 N4 . 136.8(19) 0.888 2.410 3.117(3) yes
O9 H92 C5 . 173(4) 0.824 2.489 3.309(3) yes
O9 H92 N6 . 155(4) 0.824 2.331 3.099(3) yes
O9 H93 C7 7_545 166(4) 0.815 2.523 3.319(3) yes
O9 H93 N8 7_545 150(4) 0.815 2.391 3.126(3) yes

loop_
_exptl_oxdiff_crystal_face_indexfrac_h
_exptl_oxdiff_crystal_face_indexfrac_k
_exptl_oxdiff_crystal_face_indexfrac_l
_exptl_oxdiff_crystal_face_x
_exptl_oxdiff_crystal_face_y
_exptl_oxdiff_crystal_face_z
-5.0060 0.0017 -4.9941 0.7165 -0.6321 -0.0015
6.0064 -1.0012 3.9916 -0.6621 0.7408 -0.2179
4.9954 -1.9959 -8.0058 0.0268 -0.0991 -0.9967
-4.9954 1.9959 8.0058 -0.0268 0.0991 0.9967
3.9994 3.9994 3.0035 -1.0165 -0.1194 0.3211
-3.0002 -3.9988 -4.0040 0.9505 0.0912 -0.4450
4.0072 -3.0011 2.9897 -0.1732 0.8392 -0.3474
-3.0099 3.0026 -5.9897 0.1845 -1.0220 0.0993
0.0100 -1.0042 8.9953 -0.2274 0.8328 0.4633
-7.9967 -1.0028 4.0037 0.8032 0.0534 0.6472
